data_4318266
loop_
_publ_author_name
'Jason A. Halfen'
'Heather L. Moore'
'Derek C. Fox'

_publ_section_title
;
 Synthetic Models of the Reduced Active Site of Superoxide Reductase
;
_journal_name_full 'Inorganic Chemistry'
_journal_page_first 3935
_journal_page_last 3943
_journal_paper_doi 10.1021/ic025517l
_journal_volume 41
_journal_year 2002
_chemical_formula_sum 'C18 H24 Cl2 Fe N4'
_chemical_formula_weight 423.16
_chemical_name_common '[(L8py2)FeCl2] (1)'
_chemical_name_systematic
; 
 ? 
;
_space_group_IT_number 15
_symmetry_cell_setting monoclinic
_symmetry_space_group_name_Hall '-C 2yc'
_symmetry_space_group_name_H-M 'C 1 2/c 1'
_atom_sites_solution_hydrogens geom
_atom_sites_solution_primary direct
_atom_sites_solution_secondary difmap
_audit_creation_method SHELXL-97
_cell_angle_alpha 90.00
_cell_angle_beta 126.94(2)
_cell_angle_gamma 90.00
_cell_formula_units_Z 4
_cell_length_a 22.786(6)
_cell_length_b 7.8401(5)
_cell_length_c 13.805(4)
_cell_measurement_reflns_used 25
_cell_measurement_temperature 293(2)
_cell_measurement_theta_max 22.35
_cell_measurement_theta_min 5.52
_cell_volume 1971.1(9)
_computing_structure_refinement 'SHELXL-97 (Sheldrick, 1997)'
_computing_structure_solution 'SHELXS-97 (Sheldrick, 1990)'
_diffrn_ambient_temperature 293(2)
_diffrn_measured_fraction_theta_full 0.997
_diffrn_measured_fraction_theta_max 0.997
_diffrn_measurement_device_type CAD4
_diffrn_measurement_method 'omega 2-theta scans'
_diffrn_radiation_monochromator graphite
_diffrn_radiation_source 'fine-focus sealed tube'
_diffrn_radiation_type MoK\a
_diffrn_radiation_wavelength 0.71073
_diffrn_reflns_av_R_equivalents 0.0284
_diffrn_reflns_av_sigmaI/netI 0.0485
_diffrn_reflns_limit_h_max 26
_diffrn_reflns_limit_h_min 0
_diffrn_reflns_limit_k_max 9
_diffrn_reflns_limit_k_min 0
_diffrn_reflns_limit_l_max 13
_diffrn_reflns_limit_l_min -16
_diffrn_reflns_number 1779
_diffrn_reflns_theta_full 24.98
_diffrn_reflns_theta_max 24.98
_diffrn_reflns_theta_min 2.83
_diffrn_standards_decay_% 0
_diffrn_standards_interval_time '5400 seconds'
_diffrn_standards_number 2
_exptl_absorpt_coefficient_mu 1.044
_exptl_absorpt_correction_T_max 1.0000
_exptl_absorpt_correction_T_min 0.9154
_exptl_absorpt_correction_type 'psi-scan corrections'
_exptl_crystal_colour yellow
_exptl_crystal_density_diffrn 1.426
_exptl_crystal_density_method 'not measured'
_exptl_crystal_description prism
_exptl_crystal_F_000 880
_exptl_crystal_size_max 0.40
_exptl_crystal_size_mid 0.35
_exptl_crystal_size_min 0.15
_refine_diff_density_max 0.216
_refine_diff_density_min -0.240
_refine_diff_density_rms 0.052
_refine_ls_extinction_method none
_refine_ls_goodness_of_fit_ref 1.039
_refine_ls_hydrogen_treatment mixed
_refine_ls_matrix_type full
_refine_ls_number_parameters 141
_refine_ls_number_reflns 1734
_refine_ls_number_restraints 5
_refine_ls_restrained_S_all 1.039
_refine_ls_R_factor_all 0.0635
_refine_ls_R_factor_gt 0.0313
_refine_ls_shift/su_max 0.001
_refine_ls_shift/su_mean 0.000
_refine_ls_structure_factor_coef Fsqd
_refine_ls_weighting_details 'calc w=1/[\s^2^(Fo^2^)+(0.0298P)^2^+0.9721P] where P=(Fo^2^+2Fc^2^)/3'
_refine_ls_weighting_scheme calc
_refine_ls_wR_factor_gt 0.0726
_refine_ls_wR_factor_ref 0.0818
_reflns_number_gt 1339
_reflns_number_total 1734
_reflns_threshold_expression >2sigma(I)
_cod_data_source_file ic025517l_s1_1.cif
_cod_data_source_block compd1
_cod_original_cell_volume 1971.1(8)
_cod_database_code 4318266

loop_
_symmetry_equiv_pos_as_xyz
'x, y, z'
'-x, y, -z+1/2'
'x+1/2, y+1/2, z'
'-x+1/2, y+1/2, -z+1/2'
'-x, -y, -z'
'x, -y, z-1/2'
'-x+1/2, -y+1/2, -z'
'x+1/2, -y+1/2, z-1/2'

loop_
_atom_site_label
_atom_site_type_symbol
_atom_site_fract_x
_atom_site_fract_y
_atom_site_fract_z
_atom_site_U_iso_or_equiv
_atom_site_adp_type
_atom_site_occupancy
_atom_site_symmetry_multiplicity
_atom_site_calc_flag
_atom_site_refinement_flags
_atom_site_disorder_assembly
_atom_site_disorder_group
Fe1 Fe 0.5000 0.15914(6) 0.2500 0.03232(16) Uani 1 2 d S . .
Cl1 Cl 0.57279(4) 0.30156(11) 0.19901(7) 0.0558(2) Uani 1 1 d . . .
N2 N 0.59833(11) 0.2219(3) 0.44638(19) 0.0377(5) Uani 1 1 d . . .
N1 N 0.57929(12) -0.0747(3) 0.3304(2) 0.0445(6) Uani 0.50 1 d PD . 1
C1 C 0.5717(7) -0.165(3) 0.4174(17) 0.058(5) Uani 0.50 1 d PD A 1
H1A H 0.5723 -0.0806 0.4696 0.069 Uiso 0.50 1 calc PR A 1
H1B H 0.6139 -0.2385 0.4682 0.069 Uiso 0.50 1 calc PR A 1
C2 C 0.5019(4) -0.2718(9) 0.3576(7) 0.064(2) Uani 0.50 1 d PD A 1
H2A H 0.5029 -0.3608 0.3098 0.076 Uiso 0.50 1 calc PR A 1
H2B H 0.5019 -0.3266 0.4205 0.076 Uiso 0.50 1 calc PR A 1
C3 C 0.4317(7) -0.171(3) 0.277(2) 0.059(5) Uani 0.50 1 d PD . 1
H3A H 0.4294 -0.0889 0.3269 0.071 Uiso 0.50 1 calc PR . 1
H3B H 0.3908 -0.2491 0.2446 0.071 Uiso 0.50 1 calc PR . 1
N1' N 0.57929(12) -0.0747(3) 0.3304(2) 0.0445(6) Uani 0.50 1 d PD . 2
C1' C 0.5665(7) -0.192(3) 0.4020(17) 0.055(5) Uani 0.50 1 d PD B 2
H1C H 0.6058 -0.1776 0.4877 0.066 Uiso 0.50 1 calc PR B 2
H1D H 0.5681 -0.3095 0.3809 0.066 Uiso 0.50 1 calc PR B 2
C2' C 0.4936(4) -0.1600(11) 0.3787(7) 0.0625(18) Uani 0.50 1 d PD B 2
H2C H 0.4918 -0.2314 0.4343 0.075 Uiso 0.50 1 calc PR B 2
H2D H 0.4937 -0.0426 0.4009 0.075 Uiso 0.50 1 calc PR B 2
C3' C 0.4237(8) -0.188(4) 0.255(2) 0.060(6) Uani 0.50 1 d PD . 2
H3C H 0.4210 -0.3052 0.2306 0.072 Uiso 0.50 1 calc PR . 2
H3D H 0.3822 -0.1661 0.2561 0.072 Uiso 0.50 1 calc PR . 2
C4 C 0.65385(15) -0.0013(4) 0.4065(3) 0.0496(7) Uani 1 1 d . . .
H4A H 0.6654 0.0462 0.3549 0.060 Uiso 1 1 calc R . 1
H4B H 0.6891 -0.0908 0.4552 0.060 Uiso 1 1 calc R . 1
C5 C 0.66026(14) 0.1356(4) 0.4883(2) 0.0409(6) Uani 1 1 d . . .
C6 C 0.72646(15) 0.1766(4) 0.5975(3) 0.0537(8) Uani 1 1 d . . .
H6A H 0.7687 0.1151 0.6246 0.064 Uiso 1 1 calc R . .
C7 C 0.72935(16) 0.3081(4) 0.6654(3) 0.0572(9) Uani 1 1 d . . .
H7A H 0.7734 0.3366 0.7391 0.069 Uiso 1 1 calc R . .
C8 C 0.66640(16) 0.3975(4) 0.6231(3) 0.0544(8) Uani 1 1 d . . .
H8A H 0.6669 0.4876 0.6675 0.065 Uiso 1 1 calc R . .
C9 C 0.60253(15) 0.3508(4) 0.5137(2) 0.0446(7) Uani 1 1 d . . .
H9A H 0.5600 0.4122 0.4850 0.054 Uiso 1 1 calc R . .

loop_
_atom_site_aniso_label
_atom_site_aniso_U_11
_atom_site_aniso_U_22
_atom_site_aniso_U_33
_atom_site_aniso_U_23
_atom_site_aniso_U_13
_atom_site_aniso_U_12
Fe1 0.0328(3) 0.0312(3) 0.0340(3) 0.000 0.0207(2) 0.000
Cl1 0.0353(4) 0.0743(6) 0.0514(5) 0.0203(4) 0.0226(4) -0.0041(3)
N2 0.0329(11) 0.0436(12) 0.0359(12) 0.0035(10) 0.0202(10) 0.0032(10)
N1 0.0519(14) 0.0337(13) 0.0552(14) 0.0016(11) 0.0361(12) 0.0035(10)
C1 0.066(8) 0.028(7) 0.072(9) 0.014(5) 0.038(7) 0.011(5)
C2 0.082(5) 0.039(4) 0.076(5) 0.017(4) 0.051(5) -0.002(4)
C3 0.072(9) 0.043(8) 0.072(9) 0.016(8) 0.048(8) -0.015(6)
N1' 0.0519(14) 0.0337(13) 0.0552(14) 0.0016(11) 0.0361(12) 0.0035(10)
C1' 0.064(8) 0.040(9) 0.059(7) 0.020(7) 0.036(6) -0.001(5)
C2' 0.067(5) 0.068(5) 0.060(5) 0.030(4) 0.042(4) 0.005(4)
C3' 0.055(7) 0.048(7) 0.075(9) 0.003(6) 0.038(6) -0.005(6)
C4 0.0457(15) 0.0478(17) 0.0574(17) 0.0085(14) 0.0320(14) 0.0125(14)
C5 0.0346(14) 0.0478(16) 0.0390(14) 0.0127(13) 0.0214(12) 0.0055(12)
C6 0.0336(15) 0.075(2) 0.0452(17) 0.0173(16) 0.0197(14) 0.0093(15)
C7 0.0406(16) 0.085(2) 0.0354(15) -0.0008(16) 0.0171(13) -0.0103(16)
C8 0.0480(17) 0.071(2) 0.0438(16) -0.0113(15) 0.0276(15) -0.0107(16)
C9 0.0403(15) 0.0503(17) 0.0442(15) -0.0027(14) 0.0259(13) -0.0001(13)

loop_
_atom_type_symbol
_atom_type_description
_atom_type_scat_dispersion_real
_atom_type_scat_dispersion_imag
_atom_type_scat_source
C C 0.0033 0.0016 'International Tables Vol C Tables 4.2.6.8 and 6.1.1.4'
H H 0.0000 0.0000 'International Tables Vol C Tables 4.2.6.8 and 6.1.1.4'
N N 0.0061 0.0033 'International Tables Vol C Tables 4.2.6.8 and 6.1.1.4'
Cl Cl 0.1484 0.1585 'International Tables Vol C Tables 4.2.6.8 and 6.1.1.4'
Fe Fe 0.3463 0.8444 'International Tables Vol C Tables 4.2.6.8 and 6.1.1.4'

loop_
_geom_angle_atom_site_label_1
_geom_angle_atom_site_label_2
_geom_angle_atom_site_label_3
_geom_angle
_geom_angle_site_symmetry_1
_geom_angle_site_symmetry_3
_geom_angle_publ_flag
N2 Fe1 N2 155.34(11) . 2_655 ?
N2 Fe1 N1' 130.88(8) . 2_655 ?
N2 Fe1 N1' 71.40(8) 2_655 2_655 ?
N2 Fe1 N1 130.88(8) . 2_655 ?
N2 Fe1 N1 71.40(8) 2_655 2_655 ?
N1' Fe1 N1 0.0(2) 2_655 2_655 ?
N2 Fe1 N1 71.40(8) . . ?
N2 Fe1 N1 130.88(8) 2_655 . ?
N1' Fe1 N1 76.45(11) 2_655 . ?
N1 Fe1 N1 76.45(11) 2_655 . ?
N2 Fe1 Cl1 83.82(6) . . ?
N2 Fe1 Cl1 84.91(6) 2_655 . ?
N1' Fe1 Cl1 133.78(6) 2_655 . ?
N1 Fe1 Cl1 133.78(6) 2_655 . ?
N1 Fe1 Cl1 91.75(6) . . ?
N2 Fe1 Cl1 84.91(6) . 2_655 ?
N2 Fe1 Cl1 83.82(6) 2_655 2_655 ?
N1' Fe1 Cl1 91.75(6) 2_655 2_655 ?
N1 Fe1 Cl1 91.75(6) 2_655 2_655 ?
N1 Fe1 Cl1 133.78(6) . 2_655 ?
Cl1 Fe1 Cl1 125.25(5) . 2_655 ?
C9 N2 C5 117.6(2) . . ?
C9 N2 Fe1 126.29(18) . . ?
C5 N2 Fe1 115.24(18) . . ?
C4 N1 C1 104.6(7) . . ?
C4 N1 C3 109.2(7) . 2_655 ?
C1 N1 C3 120.7(17) . 2_655 ?
C4 N1 Fe1 105.25(16) . . ?
C1 N1 Fe1 108.9(10) . . ?
C3 N1 Fe1 107.2(9) 2_655 . ?
N1 C1 C2 114.3(13) . . ?
C3 C2 C1 114.1(13) . . ?
C2 C3 N1 116.9(15) . 2_655 ?
C3' C2' C1' 119.9(15) . . ?
N1' C3' C2' 109.8(15) 2_655 . ?
N1 C4 C5 111.4(2) . . ?
N2 C5 C6 121.8(3) . . ?
N2 C5 C4 115.8(2) . . ?
C6 C5 C4 122.4(3) . . ?
C7 C6 C5 119.5(3) . . ?
C6 C7 C8 119.1(3) . . ?
C7 C8 C9 118.5(3) . . ?
N2 C9 C8 123.4(3) . . ?

loop_
_geom_bond_atom_site_label_1
_geom_bond_atom_site_label_2
_geom_bond_distance
_geom_bond_site_symmetry_2
_geom_bond_publ_flag
Fe1 N2 2.305(2) . ?
Fe1 N2 2.305(2) 2_655 ?
Fe1 N1' 2.334(2) 2_655 ?
Fe1 N1 2.334(2) 2_655 ?
Fe1 N1 2.334(2) . ?
Fe1 Cl1 2.4283(8) . ?
Fe1 Cl1 2.4283(8) 2_655 ?
N2 C9 1.337(3) . ?
N2 C5 1.343(3) . ?
N1 C4 1.475(3) . ?
N1 C1 1.490(12) . ?
N1 C3 1.54(2) 2_655 ?
C1 C2 1.528(16) . ?
C2 C3 1.509(15) . ?
C3 N1 1.54(2) 2_655 ?
C1' C2' 1.513(15) . ?
C2' C3' 1.493(17) . ?
C3' N1' 1.44(2) 2_655 ?
C4 C5 1.500(4) . ?
C5 C6 1.385(4) . ?
C6 C7 1.368(4) . ?
C7 C8 1.372(4) . ?
C8 C9 1.375(4) . ?

loop_
_geom_torsion_atom_site_label_1
_geom_torsion_atom_site_label_2
_geom_torsion_atom_site_label_3
_geom_torsion_atom_site_label_4
_geom_torsion
_geom_torsion_site_symmetry_1
_geom_torsion_site_symmetry_2
_geom_torsion_site_symmetry_3
_geom_torsion_site_symmetry_4
_geom_torsion_publ_flag
N2 Fe1 N2 C9 36.9(2) 2_655 . . . ?
N1' Fe1 N2 C9 -114.1(2) 2_655 . . . ?
N1 Fe1 N2 C9 -114.1(2) 2_655 . . . ?
N1 Fe1 N2 C9 -165.9(2) . . . . ?
Cl1 Fe1 N2 C9 100.2(2) . . . . ?
Cl1 Fe1 N2 C9 -26.2(2) 2_655 . . . ?
N2 Fe1 N2 C5 -132.32(19) 2_655 . . . ?
N1' Fe1 N2 C5 76.7(2) 2_655 . . . ?
N1 Fe1 N2 C5 76.7(2) 2_655 . . . ?
N1 Fe1 N2 C5 24.91(18) . . . . ?
Cl1 Fe1 N2 C5 -69.05(18) . . . . ?
Cl1 Fe1 N2 C5 164.63(19) 2_655 . . . ?
N2 Fe1 N1 C4 -37.35(16) . . . . ?
N2 Fe1 N1 C4 130.31(16) 2_655 . . . ?
N1' Fe1 N1 C4 -179.7(2) 2_655 . . . ?
N1 Fe1 N1 C4 -179.7(2) 2_655 . . . ?
Cl1 Fe1 N1 C4 45.52(16) . . . . ?
Cl1 Fe1 N1 C4 -100.47(17) 2_655 . . . ?
N2 Fe1 N1 C1 74.3(10) . . . . ?
N2 Fe1 N1 C1 -118.0(10) 2_655 . . . ?
N1' Fe1 N1 C1 -68.0(10) 2_655 . . . ?
N1 Fe1 N1 C1 -68.0(10) 2_655 . . . ?
Cl1 Fe1 N1 C1 157.2(10) . . . . ?
Cl1 Fe1 N1 C1 11.2(10) 2_655 . . . ?
N2 Fe1 N1 C3 -153.5(10) . . . 2_655 ?
N2 Fe1 N1 C3 14.1(10) 2_655 . . 2_655 ?
N1' Fe1 N1 C3 64.1(10) 2_655 . . 2_655 ?
N1 Fe1 N1 C3 64.1(10) 2_655 . . 2_655 ?
Cl1 Fe1 N1 C3 -70.7(10) . . . 2_655 ?
Cl1 Fe1 N1 C3 143.3(10) 2_655 . . 2_655 ?
C4 N1 C1 C2 -172.3(14) . . . . ?
C3 N1 C1 C2 -49(2) 2_655 . . . ?
Fe1 N1 C1 C2 76(2) . . . . ?
N1 C1 C2 C3 -59(2) . . . . ?
C1 C2 C3 N1 59(3) . . . 2_655 ?
C1' C2' C3' N1' -62(2) . . . 2_655 ?
C1 N1 C4 C5 -66.8(12) . . . . ?
C3 N1 C4 C5 162.6(12) 2_655 . . . ?
Fe1 N1 C4 C5 47.8(2) . . . . ?
C9 N2 C5 C6 0.4(4) . . . . ?
Fe1 N2 C5 C6 170.6(2) . . . . ?
C9 N2 C5 C4 -176.6(2) . . . . ?
Fe1 N2 C5 C4 -6.4(3) . . . . ?
N1 C4 C5 N2 -29.3(3) . . . . ?
N1 C4 C5 C6 153.7(3) . . . . ?
N2 C5 C6 C7 0.1(4) . . . . ?
C4 C5 C6 C7 176.9(3) . . . . ?
C5 C6 C7 C8 -0.4(5) . . . . ?
C6 C7 C8 C9 0.1(5) . . . . ?
C5 N2 C9 C8 -0.7(4) . . . . ?
Fe1 N2 C9 C8 -169.7(2) . . . . ?
C7 C8 C9 N2 0.5(5) . . . . ?
